data_4318611
loop_
_publ_author_name
'L. Valencia'
'J. Martinez'
'A. Mac\'ias'
'R. Bastida'
'R. A. Carvalho'
'C. F. G. C. Geraldes'

_publ_section_title
;
 X-ray Diffraction and 1H NMR in Solution: Structural Determination of
 Lanthanide Complexes of a Py2N6Ac4 Ligand
;
_journal_name_full 'Inorganic Chemistry'
_journal_page_first 5300
_journal_page_last 5312
_journal_paper_doi 10.1021/ic0257017
_journal_volume 41
_journal_year 2002
_chemical_formula_moiety '[SmL](EtOH).2.5H2O'
_chemical_formula_sum 'C28 H41 N6 O11.5 Sm'
_chemical_formula_weight 796.02
_chemical_name_systematic
;
 ?
;
_space_group_IT_number 14
_symmetry_cell_setting monoclinic
_symmetry_space_group_name_Hall '-P 2yn'
_symmetry_space_group_name_H-M 'P 1 21/n 1'
_atom_sites_solution_hydrogens geom
_atom_sites_solution_primary direct
_atom_sites_solution_secondary difmap
_audit_creation_method SHELXL-97
_cell_angle_alpha 90.00
_cell_angle_beta 97.30(3)
_cell_angle_gamma 90.00
_cell_formula_units_Z 4
_cell_length_a 10.163(3)
_cell_length_b 19.329(4)
_cell_length_c 17.371(5)
_cell_measurement_temperature 293(2)
_cell_volume 3384.7(16)
_computing_cell_refinement 'CAD4-Express Software (Nonius, 1994)'
_computing_data_collection 'CAD4-Express Software (Nonius, 1994)'
_computing_structure_refinement 'SHELXL-97 (Sheldrick, 1997)'
_computing_structure_solution 'SHELXS-97 (Sheldrick, 1990)'
_diffrn_ambient_temperature 293(2)
_diffrn_measured_fraction_theta_full 0.997
_diffrn_measured_fraction_theta_max 0.997
_diffrn_measurement_device_type 'MACH3 Enraf Nonius'
_diffrn_measurement_method omega
_diffrn_radiation_monochromator graphite
_diffrn_radiation_source 'fine-focus sealed tube'
_diffrn_radiation_type MoK\a
_diffrn_radiation_wavelength 0.71073
_diffrn_reflns_av_R_equivalents 0.0815
_diffrn_reflns_av_sigmaI/netI 0.2322
_diffrn_reflns_limit_h_max 0
_diffrn_reflns_limit_h_min -14
_diffrn_reflns_limit_k_max 27
_diffrn_reflns_limit_k_min 0
_diffrn_reflns_limit_l_max 24
_diffrn_reflns_limit_l_min -24
_diffrn_reflns_number 10724
_diffrn_reflns_theta_full 30.41
_diffrn_reflns_theta_max 30.41
_diffrn_reflns_theta_min 2.11
_diffrn_standards_interval_time 120
_diffrn_standards_number 3
_exptl_absorpt_coefficient_mu 1.801
_exptl_absorpt_correction_T_max 0.8693
_exptl_absorpt_correction_T_min 0.6718
_exptl_absorpt_correction_type psi-scan
_exptl_crystal_colour colourless
_exptl_crystal_density_diffrn 1.562
_exptl_crystal_density_method 'not measured'
_exptl_crystal_description Prism
_exptl_crystal_F_000 1620
_exptl_crystal_size_max 0.24
_exptl_crystal_size_mid 0.16
_exptl_crystal_size_min 0.08
_refine_diff_density_max 2.001
_refine_diff_density_min -1.895
_refine_diff_density_rms 0.211
_refine_ls_extinction_coef 0.00091(18)
_refine_ls_extinction_expression Fc^*^=kFc[1+0.001xFc^2^\l^3^/sin(2\q)]^-1/4^
_refine_ls_extinction_method SHELXL
_refine_ls_goodness_of_fit_ref 1.017
_refine_ls_hydrogen_treatment mixed
_refine_ls_matrix_type full
_refine_ls_number_parameters 418
_refine_ls_number_reflns 10214
_refine_ls_number_restraints 0
_refine_ls_restrained_S_all 1.017
_refine_ls_R_factor_all 0.2128
_refine_ls_R_factor_gt 0.0593
_refine_ls_shift/su_max 0.001
_refine_ls_shift/su_mean 0.000
_refine_ls_structure_factor_coef Fsqd
_refine_ls_weighting_details 'calc w=1/[\s^2^(Fo^2^)+(0.0840P)^2^+7.2436P] where P=(Fo^2^+2Fc^2^)/3'
_refine_ls_weighting_scheme calc
_refine_ls_wR_factor_gt 0.1567
_refine_ls_wR_factor_ref 0.1960
_reflns_number_gt 4925
_reflns_number_total 10214
_reflns_threshold_expression >2sigma(I)
_cod_data_source_file ic0257017_s3.cif
_cod_data_source_block smn
_cod_original_cell_volume 3384.8(14)
_cod_original_formula_sum 'C28 H41 N6 O11.50 Sm'
_cod_database_code 4318611

loop_
_symmetry_equiv_pos_as_xyz
'x, y, z'
'-x+1/2, y+1/2, -z+1/2'
'-x, -y, -z'
'x-1/2, -y-1/2, z-1/2'

loop_
_atom_site_label
_atom_site_type_symbol
_atom_site_fract_x
_atom_site_fract_y
_atom_site_fract_z
_atom_site_U_iso_or_equiv
_atom_site_adp_type
_atom_site_occupancy
_atom_site_symmetry_multiplicity
_atom_site_calc_flag
_atom_site_refinement_flags
_atom_site_disorder_assembly
_atom_site_disorder_group
Sm1 Sm 0.68211(4) 0.79566(2) 0.14463(2) 0.02330(13) Uani 1 1 d . . .
O1 O 0.6254(6) 0.8313(3) 0.0036(3) 0.0316(13) Uani 1 1 d . . .
O2 O 0.5500(6) 0.7907(3) -0.1124(3) 0.0420(15) Uani 1 1 d . . .
O3 O 0.9015(6) 0.7601(3) 0.2197(3) 0.0326(13) Uani 1 1 d . . .
O4 O 1.0687(6) 0.8076(4) 0.2977(3) 0.0427(17) Uani 1 1 d . . .
O5 O 0.4731(6) 0.7428(3) 0.0769(3) 0.0349(14) Uani 1 1 d . . .
O6 O 0.2893(6) 0.7696(4) -0.0022(4) 0.0481(18) Uani 1 1 d . . .
O7 O 0.7298(6) 0.8493(3) 0.2808(3) 0.0325(13) Uani 1 1 d . . .
O8 O 0.8044(7) 0.8249(4) 0.4036(3) 0.0444(16) Uani 1 1 d . . .
N1 N 0.6984(7) 0.6617(4) 0.1547(4) 0.0310(16) Uani 1 1 d . . .
N2 N 0.8037(7) 0.7325(4) 0.0361(4) 0.0314(16) Uani 1 1 d . . .
N3 N 0.8986(7) 0.8606(4) 0.1130(4) 0.0306(16) Uani 1 1 d . . .
N4 N 0.6673(6) 0.9296(4) 0.1344(4) 0.0277(15) Uani 1 1 d . . .
N5 N 0.4513(7) 0.8516(4) 0.1675(4) 0.0287(15) Uani 1 1 d . . .
N6 N 0.5733(7) 0.7391(4) 0.2610(4) 0.0309(16) Uani 1 1 d . . .
C1 C 0.6243(10) 0.6275(5) 0.2011(5) 0.038(2) Uani 1 1 d . . .
C2 C 0.6333(12) 0.5560(5) 0.2125(7) 0.055(3) Uani 1 1 d . . .
H2 H 0.5845 0.5335 0.2468 0.067 Uiso 1 1 calc R . .
C3 C 0.7165(14) 0.5209(6) 0.1715(8) 0.073(4) Uani 1 1 d . . .
H3 H 0.7245 0.4732 0.1772 0.088 Uiso 1 1 calc R . .
C4 C 0.7897(12) 0.5549(5) 0.1209(7) 0.058(3) Uani 1 1 d . . .
H4 H 0.8453 0.5307 0.0919 0.070 Uiso 1 1 calc R . .
C5 C 0.7778(10) 0.6260(5) 0.1150(5) 0.038(2) Uani 1 1 d . . .
C6 C 0.8653(9) 0.6663(5) 0.0660(5) 0.038(2) Uani 1 1 d . . .
H6A H 0.9495 0.6762 0.0970 0.046 Uiso 1 1 calc R . .
H6B H 0.8832 0.6379 0.0224 0.046 Uiso 1 1 calc R . .
C7 C 0.9068(8) 0.7767(5) 0.0057(5) 0.034(2) Uani 1 1 d . . .
H7A H 0.8637 0.8086 -0.0326 0.041 Uiso 1 1 calc R . .
H7B H 0.9657 0.7475 -0.0198 0.041 Uiso 1 1 calc R . .
C8 C 0.9867(8) 0.8169(5) 0.0693(5) 0.035(2) Uani 1 1 d . . .
H8A H 1.0492 0.8464 0.0471 0.042 Uiso 1 1 calc R . .
H8B H 1.0368 0.7850 0.1049 0.042 Uiso 1 1 calc R . .
C9 C 0.8675(9) 0.9248(5) 0.0698(5) 0.034(2) Uani 1 1 d . . .
H9A H 0.8436 0.9139 0.0153 0.040 Uiso 1 1 calc R . .
H9B H 0.9460 0.9538 0.0744 0.040 Uiso 1 1 calc R . .
C10 C 0.7551(9) 0.9646(5) 0.0986(5) 0.035(2) Uani 1 1 d . . .
C11 C 0.7432(10) 1.0356(5) 0.0844(5) 0.043(2) Uani 1 1 d . . .
H11 H 0.8070 1.0590 0.0605 0.052 Uiso 1 1 calc R . .
C12 C 0.6361(11) 1.0703(5) 0.1061(6) 0.052(3) Uani 1 1 d . . .
H12 H 0.6250 1.1175 0.0971 0.063 Uiso 1 1 calc R . .
C13 C 0.5464(10) 1.0333(5) 0.1413(6) 0.045(2) Uani 1 1 d . . .
H13 H 0.4719 1.0553 0.1556 0.054 Uiso 1 1 calc R . .
C14 C 0.5648(9) 0.9639(5) 0.1558(5) 0.0326(19) Uani 1 1 d . . .
C15 C 0.4718(9) 0.9220(5) 0.1991(5) 0.036(2) Uani 1 1 d . . .
H15A H 0.5082 0.9191 0.2534 0.043 Uiso 1 1 calc R . .
H15B H 0.3869 0.9454 0.1959 0.043 Uiso 1 1 calc R . .
C16 C 0.3752(8) 0.8101(5) 0.2178(5) 0.038(2) Uani 1 1 d . . .
H16A H 0.3305 0.7728 0.1876 0.046 Uiso 1 1 calc R . .
H16B H 0.3079 0.8390 0.2364 0.046 Uiso 1 1 calc R . .
C17 C 0.4627(9) 0.7800(5) 0.2863(5) 0.039(2) Uani 1 1 d . . .
H17A H 0.4988 0.8171 0.3201 0.046 Uiso 1 1 calc R . .
H17B H 0.4100 0.7505 0.3156 0.046 Uiso 1 1 calc R . .
C18 C 0.5259(10) 0.6684(5) 0.2404(6) 0.043(2) Uani 1 1 d . . .
H18A H 0.4429 0.6712 0.2061 0.052 Uiso 1 1 calc R . .
H18B H 0.5088 0.6443 0.2871 0.052 Uiso 1 1 calc R . .
C19 C 0.6984(9) 0.7195(4) -0.0287(5) 0.032(2) Uani 1 1 d . . .
H19A H 0.6402 0.6830 -0.0150 0.038 Uiso 1 1 calc R . .
H19B H 0.7372 0.7050 -0.0743 0.038 Uiso 1 1 calc R . .
C20 C 0.6212(8) 0.7850(4) -0.0454(4) 0.0286(18) Uani 1 1 d . . .
C21 C 0.9714(8) 0.8741(4) 0.1912(5) 0.0306(19) Uani 1 1 d . . .
H21A H 0.9254 0.9093 0.2173 0.037 Uiso 1 1 calc R . .
H21B H 1.0598 0.8910 0.1863 0.037 Uiso 1 1 calc R . .
C22 C 0.9808(8) 0.8085(5) 0.2384(4) 0.031(2) Uani 1 1 d . . .
C23 C 0.3771(8) 0.8541(5) 0.0889(5) 0.035(2) Uani 1 1 d . . .
H23A H 0.4167 0.8878 0.0576 0.042 Uiso 1 1 calc R . .
H23B H 0.2858 0.8675 0.0917 0.042 Uiso 1 1 calc R . .
C24 C 0.3815(9) 0.7827(5) 0.0527(5) 0.037(2) Uani 1 1 d . . .
C25 C 0.6813(9) 0.7377(5) 0.3261(5) 0.034(2) Uani 1 1 d . . .
H25A H 0.7485 0.7047 0.3152 0.041 Uiso 1 1 calc R . .
H25B H 0.6469 0.7233 0.3731 0.041 Uiso 1 1 calc R . .
C26 C 0.7411(8) 0.8079(4) 0.3371(5) 0.0311(19) Uani 1 1 d . . .
C1S C 0.1643(11) 1.0511(6) 0.1472(7) 0.059(3) Uiso 1 1 d . . .
H1S1 H 0.0693 1.0496 0.1312 0.071 Uiso 0.50 1 calc PR A 1
H1S2 H 0.2075 1.0205 0.1140 0.071 Uiso 0.50 1 calc PR A 1
H11' H 0.2328 1.0793 0.1319 0.071 Uiso 0.50 1 d PR A 2
H12' H 0.1530 1.0435 0.1927 0.071 Uiso 0.50 1 d PR A 2
O1S O 0.1891(16) 1.0341(8) 0.2136(9) 0.066(4) Uiso 0.50 1 d P B 1
H1S H 0.2694 1.0362 0.2267 0.099 Uiso 0.50 1 calc PR B 1
C2S C 0.2064(17) 1.1110(10) 0.1431(10) 0.038(4) Uiso 0.50 1 d P B 1
H2S1 H 0.1883 1.1272 0.0906 0.057 Uiso 0.50 1 calc PR B 1
H2S2 H 0.3004 1.1116 0.1591 0.057 Uiso 0.50 1 calc PR B 1
H2S3 H 0.1631 1.1406 0.1765 0.057 Uiso 0.50 1 calc PR B 1
O1S' O 0.1740(16) 0.9968(9) 0.1077(10) 0.066(4) Uiso 0.50 1 d P B 2
H1S' H 0.2401 0.9751 0.1258 0.099 Uiso 0.50 1 calc PR B 2
C2S' C 0.068(2) 1.0789(11) 0.1079(12) 0.051(5) Uiso 0.50 1 d P B 2
H2S1 H 0.0490 1.1223 0.1309 0.076 Uiso 0.50 1 calc PR B 2
H2S2 H -0.0083 1.0492 0.1063 0.076 Uiso 0.50 1 calc PR B 2
H2S3 H 0.0881 1.0865 0.0561 0.076 Uiso 0.50 1 calc PR B 2
O1W O 1.160(3) 0.5576(14) 0.0791(13) 0.154(12) Uani 0.50 1 d P . .
O2W O 0.5038(17) 0.9143(8) 0.4174(9) 0.181(7) Uani 1 1 d . . .
O3W O 1.1359(14) 0.6542(7) 0.2089(8) 0.146(5) Uani 1 1 d . . .

loop_
_atom_site_aniso_label
_atom_site_aniso_U_11
_atom_site_aniso_U_22
_atom_site_aniso_U_33
_atom_site_aniso_U_23
_atom_site_aniso_U_13
_atom_site_aniso_U_12
Sm1 0.02456(19) 0.02388(19) 0.02040(18) 0.0004(2) -0.00126(12) 0.0008(2)
O1 0.036(3) 0.038(3) 0.020(3) -0.003(2) -0.002(2) 0.005(3)
O2 0.048(4) 0.050(4) 0.024(3) 0.002(3) -0.011(3) 0.009(3)
O3 0.028(3) 0.035(3) 0.033(3) 0.005(3) -0.002(2) -0.002(3)
O4 0.034(3) 0.062(5) 0.028(3) 0.015(3) -0.013(2) -0.012(3)
O5 0.032(3) 0.034(3) 0.035(3) -0.002(3) -0.009(3) 0.002(3)
O6 0.034(3) 0.069(5) 0.037(4) -0.007(3) -0.014(3) 0.005(3)
O7 0.039(3) 0.032(3) 0.025(3) 0.004(2) -0.002(3) -0.002(3)
O8 0.050(4) 0.056(4) 0.025(3) -0.006(3) -0.004(3) -0.008(3)
N1 0.032(4) 0.026(4) 0.031(4) 0.005(3) -0.013(3) -0.004(3)
N2 0.030(4) 0.035(4) 0.028(4) -0.003(3) -0.001(3) 0.009(3)
N3 0.026(4) 0.036(4) 0.028(3) 0.004(3) -0.003(3) 0.004(3)
N4 0.024(4) 0.028(4) 0.028(4) 0.000(3) -0.006(3) 0.000(3)
N5 0.024(3) 0.034(4) 0.027(3) -0.002(3) 0.000(3) 0.000(3)
N6 0.036(4) 0.031(4) 0.025(3) -0.003(3) 0.000(3) -0.006(3)
C1 0.052(6) 0.030(5) 0.029(4) 0.002(4) -0.012(4) -0.012(4)
C2 0.069(8) 0.032(5) 0.063(7) 0.005(5) 0.000(6) -0.006(5)
C3 0.109(11) 0.028(6) 0.076(9) 0.016(6) -0.013(8) -0.003(7)
C4 0.077(8) 0.033(6) 0.060(7) -0.004(5) -0.009(6) 0.007(6)
C5 0.046(6) 0.027(5) 0.036(5) -0.004(4) -0.007(4) 0.010(4)
C6 0.044(6) 0.034(5) 0.037(5) -0.002(4) 0.002(4) 0.018(4)
C7 0.027(4) 0.045(6) 0.033(4) -0.001(4) 0.014(4) 0.007(4)
C8 0.020(4) 0.048(5) 0.035(5) -0.004(4) 0.000(3) 0.000(4)
C9 0.034(5) 0.039(5) 0.027(4) 0.008(4) 0.002(4) -0.009(4)
C10 0.047(5) 0.028(5) 0.028(4) 0.000(4) -0.006(4) 0.002(4)
C11 0.055(6) 0.034(5) 0.039(5) 0.008(4) -0.004(4) -0.002(5)
C12 0.070(7) 0.022(5) 0.059(7) 0.006(5) -0.015(6) 0.015(5)
C13 0.048(6) 0.034(5) 0.051(6) -0.002(5) -0.002(5) 0.005(5)
C14 0.037(5) 0.033(5) 0.026(4) -0.004(4) -0.003(3) 0.010(4)
C15 0.034(5) 0.040(5) 0.034(5) -0.004(4) 0.003(4) 0.007(4)
C16 0.029(4) 0.057(7) 0.029(4) -0.010(4) 0.005(3) -0.004(4)
C17 0.046(5) 0.047(6) 0.024(4) 0.000(4) 0.008(4) -0.008(4)
C18 0.050(6) 0.044(6) 0.036(5) 0.001(5) 0.006(5) -0.012(5)
C19 0.037(5) 0.028(5) 0.027(4) -0.005(3) -0.007(3) 0.008(4)
C20 0.032(4) 0.033(5) 0.020(3) -0.003(3) -0.003(3) -0.001(4)
C21 0.024(4) 0.030(5) 0.035(4) 0.001(4) -0.006(3) -0.005(3)
C22 0.027(4) 0.046(6) 0.020(4) -0.001(3) 0.003(3) 0.001(4)
C23 0.025(4) 0.048(6) 0.032(4) -0.005(4) 0.000(4) 0.005(4)
C24 0.029(4) 0.050(6) 0.030(4) -0.006(4) 0.000(3) -0.007(4)
C25 0.045(5) 0.030(5) 0.027(4) 0.003(4) -0.001(4) -0.005(4)
C26 0.024(4) 0.033(5) 0.037(4) -0.008(4) 0.006(3) -0.004(3)
O1W 0.19(3) 0.15(2) 0.100(17) -0.090(16) -0.068(17) 0.05(2)
O2W 0.220(17) 0.143(13) 0.188(15) 0.027(12) 0.053(14) -0.046(12)
O3W 0.155(12) 0.145(12) 0.126(10) -0.002(9) -0.029(9) 0.054(10)

loop_
_atom_type_symbol
_atom_type_description
_atom_type_scat_dispersion_real
_atom_type_scat_dispersion_imag
_atom_type_scat_source
C C 0.0033 0.0016 'International Tables Vol C Tables 4.2.6.8 and 6.1.1.4'
H H 0.0000 0.0000 'International Tables Vol C Tables 4.2.6.8 and 6.1.1.4'
N N 0.0061 0.0033 'International Tables Vol C Tables 4.2.6.8 and 6.1.1.4'
O O 0.0106 0.0060 'International Tables Vol C Tables 4.2.6.8 and 6.1.1.4'
Sm Sm -0.1638 3.4418 'International Tables Vol C Tables 4.2.6.8 and 6.1.1.4'

loop_
_geom_angle_atom_site_label_1
_geom_angle_atom_site_label_2
_geom_angle_atom_site_label_3
_geom_angle
_geom_angle_site_symmetry_1
_geom_angle_site_symmetry_3
_geom_angle_publ_flag
O5 Sm1 O3 140.2(2) . . ?
O5 Sm1 O1 65.4(2) . . ?
O3 Sm1 O1 130.38(19) . . ?
O5 Sm1 O7 130.1(2) . . ?
O3 Sm1 O7 65.47(19) . . ?
O1 Sm1 O7 140.45(19) . . ?
O5 Sm1 N4 109.57(19) . . ?
O3 Sm1 N4 110.20(19) . . ?
O1 Sm1 N4 70.09(19) . . ?
O7 Sm1 N4 70.35(19) . . ?
O5 Sm1 N1 70.7(2) . . ?
O3 Sm1 N1 69.54(19) . . ?
O1 Sm1 N1 109.9(2) . . ?
O7 Sm1 N1 109.69(19) . . ?
N4 Sm1 N1 179.6(2) . . ?
O5 Sm1 N3 140.4(2) . . ?
O3 Sm1 N3 62.3(2) . . ?
O1 Sm1 N3 76.4(2) . . ?
O7 Sm1 N3 86.3(2) . . ?
N4 Sm1 N3 63.7(2) . . ?
N1 Sm1 N3 116.0(2) . . ?
O5 Sm1 N5 61.7(2) . . ?
O3 Sm1 N5 140.3(2) . . ?
O1 Sm1 N5 86.4(2) . . ?
O7 Sm1 N5 76.4(2) . . ?
N4 Sm1 N5 63.9(2) . . ?
N1 Sm1 N5 116.4(2) . . ?
N3 Sm1 N5 127.6(2) . . ?
O5 Sm1 N6 77.3(2) . . ?
O3 Sm1 N6 85.5(2) . . ?
O1 Sm1 N6 141.2(2) . . ?
O7 Sm1 N6 61.0(2) . . ?
N4 Sm1 N6 115.8(2) . . ?
N1 Sm1 N6 64.4(2) . . ?
N3 Sm1 N6 142.0(2) . . ?
N5 Sm1 N6 66.0(2) . . ?
O5 Sm1 N2 85.6(2) . . ?
O3 Sm1 N2 77.5(2) . . ?
O1 Sm1 N2 60.8(2) . . ?
O7 Sm1 N2 141.4(2) . . ?
N4 Sm1 N2 115.7(2) . . ?
N1 Sm1 N2 64.0(2) . . ?
N3 Sm1 N2 66.4(2) . . ?
N5 Sm1 N2 141.8(2) . . ?
N6 Sm1 N2 128.4(2) . . ?
C20 O1 Sm1 116.9(5) . . ?
C22 O3 Sm1 115.3(5) . . ?
C24 O5 Sm1 117.4(5) . . ?
C26 O7 Sm1 116.6(5) . . ?
C5 N1 C1 118.8(8) . . ?
C5 N1 Sm1 121.6(6) . . ?
C1 N1 Sm1 119.6(6) . . ?
C19 N2 C6 110.6(7) . . ?
C19 N2 C7 107.5(7) . . ?
C6 N2 C7 109.3(7) . . ?
C19 N2 Sm1 105.1(5) . . ?
C6 N2 Sm1 111.0(5) . . ?
C7 N2 Sm1 113.2(5) . . ?
C9 N3 C21 111.8(7) . . ?
C9 N3 C8 108.7(7) . . ?
C21 N3 C8 107.5(6) . . ?
C9 N3 Sm1 112.1(5) . . ?
C21 N3 Sm1 102.9(5) . . ?
C8 N3 Sm1 113.6(5) . . ?
C14 N4 C10 118.2(8) . . ?
C14 N4 Sm1 121.3(6) . . ?
C10 N4 Sm1 120.0(6) . . ?
C15 N5 C23 110.3(7) . . ?
C15 N5 C16 110.0(7) . . ?
C23 N5 C16 108.7(7) . . ?
C15 N5 Sm1 110.2(5) . . ?
C23 N5 Sm1 103.4(5) . . ?
C16 N5 Sm1 114.0(5) . . ?
C25 N6 C18 111.0(7) . . ?
C25 N6 C17 107.5(7) . . ?
C18 N6 C17 109.2(7) . . ?
C25 N6 Sm1 104.4(5) . . ?
C18 N6 Sm1 110.5(5) . . ?
C17 N6 Sm1 114.1(5) . . ?
N1 C1 C2 122.7(10) . . ?
N1 C1 C18 118.0(8) . . ?
C2 C1 C18 119.3(10) . . ?
C3 C2 C1 117.0(11) . . ?
C2 C3 C4 121.1(11) . . ?
C5 C4 C3 118.0(11) . . ?
N1 C5 C4 122.3(10) . . ?
N1 C5 C6 117.6(8) . . ?
C4 C5 C6 119.9(10) . . ?
N2 C6 C5 112.6(7) . . ?
N2 C7 C8 111.9(7) . . ?
C7 C8 N3 111.2(6) . . ?
N3 C9 C10 112.6(7) . . ?
N4 C10 C11 122.1(9) . . ?
N4 C10 C9 118.3(8) . . ?
C11 C10 C9 119.6(9) . . ?
C12 C11 C10 119.1(10) . . ?
C13 C12 C11 117.8(9) . . ?
C12 C13 C14 120.8(10) . . ?
N4 C14 C13 122.0(9) . . ?
N4 C14 C15 115.7(8) . . ?
C13 C14 C15 122.3(8) . . ?
N5 C15 C14 112.2(7) . . ?
N5 C16 C17 112.1(7) . . ?
N6 C17 C16 111.4(7) . . ?
N6 C18 C1 112.4(8) . . ?
N2 C19 C20 108.4(6) . . ?
O1 C20 O2 121.7(8) . . ?
O1 C20 C19 120.6(7) . . ?
O2 C20 C19 117.7(7) . . ?
N3 C21 C22 109.9(7) . . ?
O3 C22 O4 124.1(8) . . ?
O3 C22 C21 119.6(7) . . ?
O4 C22 C21 116.2(8) . . ?
N5 C23 C24 108.4(7) . . ?
O5 C24 O6 125.3(9) . . ?
O5 C24 C23 119.0(7) . . ?
O6 C24 C23 115.6(8) . . ?
N6 C25 C26 109.6(7) . . ?
O7 C26 O8 121.4(8) . . ?
O7 C26 C25 118.9(7) . . ?
O8 C26 C25 119.7(8) . . ?
O1S C1S C2S 106.3(15) . . ?
O1S C1S C2S' 134.8(17) . . ?
C2S C1S C2S' 79.6(14) . . ?
O1S C1S O1S' 105.9(15) . . ?
C2S C1S O1S' 133.8(16) . . ?
C2S' C1S O1S' 99.8(16) . . ?
C1S O1S' C2S' 39.7(9) . . ?
C1S C2S' O1S' 40.5(10) . . ?

loop_
_geom_bond_atom_site_label_1
_geom_bond_atom_site_label_2
_geom_bond_distance
_geom_bond_site_symmetry_2
_geom_bond_publ_flag
Sm1 O5 2.511(6) . ?
Sm1 O3 2.531(6) . ?
Sm1 O1 2.540(5) . ?
Sm1 O7 2.571(6) . ?
Sm1 N4 2.598(7) . ?
Sm1 N1 2.598(7) . ?
Sm1 N3 2.651(7) . ?
Sm1 N5 2.658(7) . ?
Sm1 N6 2.660(7) . ?
Sm1 N2 2.677(7) . ?
O1 C20 1.233(9) . ?
O2 C20 1.295(9) . ?
O3 C22 1.250(10) . ?
O4 C22 1.275(9) . ?
O5 C24 1.240(10) . ?
O6 C24 1.274(10) . ?
O7 C26 1.258(10) . ?
O8 C26 1.290(10) . ?
N1 C5 1.320(11) . ?
N1 C1 1.345(11) . ?
N2 C19 1.473(10) . ?
N2 C6 1.489(11) . ?
N2 C7 1.499(11) . ?
N3 C9 1.463(10) . ?
N3 C21 1.485(10) . ?
N3 C8 1.505(11) . ?
N4 C14 1.327(10) . ?
N4 C10 1.335(11) . ?
N5 C15 1.472(11) . ?
N5 C23 1.474(10) . ?
N5 C16 1.475(11) . ?
N6 C25 1.472(10) . ?
N6 C18 1.478(11) . ?
N6 C17 1.485(11) . ?
C1 C2 1.398(13) . ?
C1 C18 1.505(14) . ?
C2 C3 1.355(17) . ?
C3 C4 1.388(17) . ?
C4 C5 1.382(13) . ?
C5 C6 1.522(13) . ?
C7 C8 1.502(12) . ?
C9 C10 1.514(12) . ?
C10 C11 1.397(12) . ?
C11 C12 1.371(14) . ?
C12 C13 1.363(15) . ?
C13 C14 1.373(12) . ?
C14 C15 1.515(12) . ?
C16 C17 1.509(12) . ?
C19 C20 1.498(11) . ?
C21 C22 1.505(11) . ?
C23 C24 1.519(12) . ?
C25 C26 1.489(12) . ?
C1S O1S 1.195(17) . ?
C1S C2S 1.24(2) . ?
C1S C2S' 1.24(2) . ?
C1S O1S' 1.265(18) . ?
O1S' C2S' 1.92(3) . ?
